data_2022998
loop_
_publ_author_name
'Mohamed-Ezzat, Reham A'
'Elgemeie, Galal H.'
'Jones, Peter G.'

_publ_section_title
;
 An unexpected tautomer: synthesis and crystal structure of
 <i>N</i>-[6-amino-4-(methyl-sulfan-yl)-1,2-di-hydro-1,3,5-triazin-2-yl-idene]benzenesulfonamide.
;
_journal_coeditor_code YZ2047
_journal_issue 'Pt 2'
_journal_name_full 'Acta crystallographica. Section E, Crystallographic communications'
_journal_page_first 120
_journal_page_last 124
_journal_paper_doi 10.1107/S2056989023011076
_journal_volume 80
_journal_year 2024
_chemical_formula_iupac 'C10 H11 N5 O2 S2'
_chemical_formula_moiety 'C10 H11 N5 O2 S2'
_chemical_formula_sum 'C10 H11 N5 O2 S2'
_chemical_formula_weight 297.36
_chemical_name_systematic <i>N</i>-[6-Amino-4-(methylsulfanyl)-1,2-dihydro-1,3,5-triazin-2-ylidene]benzenesulfonamide
_space_group_crystal_system monoclinic
_space_group_IT_number 14
_space_group_name_Hall '-P 2yn'
_space_group_name_H-M_alt 'P 1 21/n 1'
_atom_sites_solution_hydrogens mixed
_atom_sites_solution_primary dual
_audit_creation_method SHELXL-2019/3
_cell_angle_alpha 90
_cell_angle_beta 92.9914(14)
_cell_angle_gamma 90
_cell_formula_units_Z 4
_cell_length_a 5.44832(9)
_cell_length_b 9.03714(14)
_cell_length_c 26.1141(4)
_cell_measurement_reflns_used 32085
_cell_measurement_temperature 100(2)
_cell_measurement_theta_max 79.6610
_cell_measurement_theta_min 3.3680
_cell_volume 1284.03(4)
_computing_cell_refinement
;
CrysAlisPro 1.171.42.96a (Rigaku OD, 2023)
;
_computing_data_collection
;
CrysAlisPro 1.171.42.96a (Rigaku OD, 2023)
;
_computing_data_reduction
;
CrysAlisPro 1.171.42.96a (Rigaku OD, 2023)
;
_computing_molecular_graphics
;
XP, Version 5.1 (Bruker, 1998)
;
_computing_publication_material
;
<i>SHELXL2019/3</i> (Sheldrick, 2015b)
;
_computing_structure_refinement
;
<i>SHELXL2019/3</i> (Sheldrick, 2015b)
;
_computing_structure_solution
;
<i>SHELXT</i> (Sheldrick, 2015a)
;
_diffrn_ambient_temperature 100.00(13)
_diffrn_detector 'Hybrid Pixel Array Detector'
_diffrn_detector_area_resol_mean 10.0000
_diffrn_measured_fraction_theta_full 1.000
_diffrn_measured_fraction_theta_max 0.993
_diffrn_measurement_device 'four-circle diffractometer'
_diffrn_measurement_device_type 'XtaLAB Synergy'
_diffrn_measurement_method '\w scans'
_diffrn_radiation_monochromator mirror
_diffrn_radiation_probe x-ray
_diffrn_radiation_type 'Cu K\a'
_diffrn_radiation_wavelength 1.54184
_diffrn_reflns_av_R_equivalents 0.0381
_diffrn_reflns_av_unetI/netI 0.0116
_diffrn_reflns_limit_h_max 6
_diffrn_reflns_limit_h_min -6
_diffrn_reflns_limit_k_max 11
_diffrn_reflns_limit_k_min -11
_diffrn_reflns_limit_l_max 33
_diffrn_reflns_limit_l_min -33
_diffrn_reflns_number 49520
_diffrn_reflns_theta_full 77.500
_diffrn_reflns_theta_max 80.250
_diffrn_reflns_theta_min 3.389
_diffrn_source 'micro-focus sealed X-ray tube'
_exptl_absorpt_coefficient_mu 3.838
_exptl_absorpt_correction_T_max 1.00000
_exptl_absorpt_correction_T_min 0.62524
_exptl_absorpt_correction_type multi-scan
_exptl_absorpt_process_details
;
(CrysAlisPro; Rigaku OD, 2023)
;
_exptl_crystal_colour colourless
_exptl_crystal_density_diffrn 1.538
_exptl_crystal_description plate
_exptl_crystal_F_000 616
_exptl_crystal_size_max 0.15
_exptl_crystal_size_mid 0.12
_exptl_crystal_size_min 0.02
_refine_diff_density_max 0.411
_refine_diff_density_min -0.384
_refine_ls_extinction_method none
_refine_ls_goodness_of_fit_ref 1.047
_refine_ls_hydrogen_treatment mixed
_refine_ls_matrix_type full
_refine_ls_number_parameters 185
_refine_ls_number_reflns 2789
_refine_ls_number_restraints 0
_refine_ls_restrained_S_all 1.047
_refine_ls_R_factor_all 0.0312
_refine_ls_R_factor_gt 0.0306
_refine_ls_shift/su_max 0.001
_refine_ls_shift/su_mean 0.000
_refine_ls_structure_factor_coef Fsqd
_refine_ls_weighting_details 'w=1/[\s^2^(Fo^2^)+(0.0457P)^2^+0.9076P] where P=(Fo^2^+2Fc^2^)/3'
_refine_ls_weighting_scheme calc
_refine_ls_wR_factor_gt 0.0845
_refine_ls_wR_factor_ref 0.0850
_reflns_number_gt 2713
_reflns_number_total 2789
_reflns_threshold_expression 'I > 2\s(I)'
_cod_data_source_file yz2047sup1.cif
_cod_data_source_block I
_cod_depositor_comments 'Adding full bibliography for 2022998.cif.'
_cod_original_sg_symbol_H-M 'P 21/n'
_cod_database_code 2022998
_cod_database_fobs_code 2022998
_shelx_space_group_comment
;
The symmetry employed for this shelxl refinement is uniquely defined
by the following loop, which should always be used as a source of
symmetry information in preference to the above space-group names.
They are only intended as comments.
;
_shelx_estimated_absorpt_t_min 0.597
_shelx_estimated_absorpt_t_max 0.927

loop_
_space_group_symop_operation_xyz
'x, y, z'
'-x+1/2, y+1/2, -z+1/2'
'-x, -y, -z'
'x-1/2, -y-1/2, z-1/2'

loop_
_atom_site_type_symbol
_atom_site_label
_atom_site_fract_x
_atom_site_fract_y
_atom_site_fract_z
_atom_site_U_iso_or_equiv
_atom_site_adp_type
_atom_site_calc_flag
_atom_site_occupancy
_atom_site_disorder_assembly
_atom_site_disorder_group
N N1 0.3855(2) 0.19499(14) 0.48875(5) 0.0195(3) Uani d 1 . .
H H01 0.372(4) 0.118(3) 0.5077(8) 0.032(5) Uiso d 1 . .
C C2 0.5437(3) 0.19268(16) 0.44955(5) 0.0192(3) Uani d 1 . .
N N3 0.5680(2) 0.31253(13) 0.41996(5) 0.0191(2) Uani d 1 . .
C C4 0.4203(3) 0.42490(16) 0.42942(5) 0.0192(3) Uani d 1 . .
N N5 0.2456(2) 0.43104(13) 0.46351(5) 0.0201(3) Uani d 1 . .
C C6 0.2256(3) 0.31003(16) 0.49263(5) 0.0196(3) Uani d 1 . .
N N2 0.6629(2) 0.06574(14) 0.44327(5) 0.0214(3) Uani d 1 . .
N N4 0.0509(2) 0.30223(15) 0.52541(5) 0.0237(3) Uani d 1 . .
H H04A -0.033(4) 0.382(3) 0.5295(8) 0.032(5) Uiso d 1 . .
H H04B 0.050(4) 0.231(2) 0.5456(8) 0.030(5) Uiso d 1 . .
S S1 0.44381(7) 0.58924(4) 0.39493(2) 0.02499(11) Uani d 1 . .
C C7 0.7117(3) 0.55651(19) 0.35892(7) 0.0323(4) Uani d 1 . .
H H7A 0.663476 0.504404 0.327051 0.048 Uiso calc 1 . .
H H7B 0.829641 0.496006 0.379343 0.048 Uiso calc 1 . .
H H7C 0.787821 0.651309 0.350761 0.048 Uiso calc 1 . .
S S2 0.84801(6) 0.05740(4) 0.39640(2) 0.02013(11) Uani d 1 . .
O O1 1.04319(19) 0.16344(13) 0.40001(4) 0.0258(2) Uani d 1 . .
O O2 0.9209(2) -0.09690(12) 0.39465(4) 0.0290(3) Uani d 1 . .
C C8 0.6737(3) 0.09070(17) 0.33828(6) 0.0226(3) Uani d 1 . .
C C9 0.4618(3) 0.0090(2) 0.32667(7) 0.0312(4) Uani d 1 . .
H H9 0.404045 -0.061191 0.350305 0.037 Uiso calc 1 . .
C C10 0.3369(3) 0.0325(2) 0.27967(8) 0.0396(4) Uani d 1 . .
H H10 0.192098 -0.022469 0.270891 0.047 Uiso calc 1 . .
C C11 0.4215(4) 0.1354(3) 0.24549(7) 0.0416(5) Uani d 1 . .
H H11 0.334422 0.150368 0.213437 0.050 Uiso calc 1 . .
C C12 0.6317(4) 0.2166(2) 0.25758(7) 0.0361(4) Uani d 1 . .
H H12 0.688191 0.287312 0.233994 0.043 Uiso calc 1 . .
C C13 0.7600(3) 0.19439(19) 0.30433(6) 0.0272(3) Uani d 1 . .
H H13 0.904891 0.249408 0.312962 0.033 Uiso calc 1 . .

loop_
_atom_site_aniso_label
_atom_site_aniso_U_11
_atom_site_aniso_U_22
_atom_site_aniso_U_33
_atom_site_aniso_U_12
_atom_site_aniso_U_13
_atom_site_aniso_U_23
N1 0.0203(6) 0.0178(6) 0.0208(6) 0.0047(5) 0.0039(5) 0.0021(5)
C2 0.0166(6) 0.0197(7) 0.0211(6) 0.0013(5) 0.0003(5) -0.0005(5)
N3 0.0187(6) 0.0170(6) 0.0218(6) 0.0018(4) 0.0018(4) -0.0003(5)
C4 0.0188(7) 0.0181(7) 0.0204(7) -0.0002(5) -0.0008(5) -0.0014(5)
N5 0.0206(6) 0.0167(6) 0.0231(6) 0.0031(4) 0.0028(5) 0.0001(5)
C6 0.0196(7) 0.0182(7) 0.0210(6) 0.0029(5) 0.0001(5) -0.0008(5)
N2 0.0220(6) 0.0191(6) 0.0235(6) 0.0047(5) 0.0058(5) 0.0019(5)
N4 0.0247(7) 0.0193(6) 0.0278(6) 0.0077(5) 0.0081(5) 0.0049(5)
S1 0.0290(2) 0.01943(19) 0.0270(2) 0.00336(14) 0.00611(15) 0.00326(13)
C7 0.0398(10) 0.0247(8) 0.0337(9) -0.0005(7) 0.0147(7) 0.0017(7)
S2 0.01881(19) 0.01887(18) 0.02305(18) 0.00429(12) 0.00438(13) 0.00141(13)
O1 0.0183(5) 0.0310(6) 0.0280(5) -0.0006(4) 0.0017(4) -0.0004(4)
O2 0.0339(6) 0.0215(6) 0.0327(6) 0.0113(5) 0.0126(5) 0.0041(4)
C8 0.0204(7) 0.0241(7) 0.0235(7) 0.0046(6) 0.0023(5) -0.0051(6)
C9 0.0252(8) 0.0308(8) 0.0379(9) 0.0001(7) 0.0046(6) -0.0084(7)
C10 0.0253(8) 0.0486(11) 0.0444(10) 0.0002(8) -0.0028(7) -0.0176(9)
C11 0.0375(10) 0.0596(13) 0.0271(8) 0.0123(9) -0.0045(7) -0.0106(8)
C12 0.0401(10) 0.0437(10) 0.0248(8) 0.0089(8) 0.0044(7) -0.0003(7)
C13 0.0282(8) 0.0290(8) 0.0246(7) 0.0035(6) 0.0042(6) -0.0018(6)

loop_
_atom_type_symbol
_atom_type_description
_atom_type_scat_dispersion_real
_atom_type_scat_dispersion_imag
_atom_type_scat_source
C C 0.0181 0.0091 'International Tables Vol C Tables 4.2.6.8 and 6.1.1.4'
H H 0.0000 0.0000 'International Tables Vol C Tables 4.2.6.8 and 6.1.1.4'
N N 0.0311 0.0180 'International Tables Vol C Tables 4.2.6.8 and 6.1.1.4'
O O 0.0492 0.0322 'International Tables Vol C Tables 4.2.6.8 and 6.1.1.4'
S S 0.3331 0.5567 'International Tables Vol C Tables 4.2.6.8 and 6.1.1.4'

loop_
_geom_angle_atom_site_label_1
_geom_angle_atom_site_label_2
_geom_angle_atom_site_label_3
_geom_angle_site_symmetry_1
_geom_angle_site_symmetry_3
_geom_angle
_geom_angle_publ_flag
C6 N1 C2 . . 119.71(13) y
N2 C2 N3 . . 124.13(13) ?
N2 C2 N1 . . 115.72(13) ?
N3 C2 N1 . . 120.15(13) y
C4 N3 C2 . . 115.57(12) y
N3 C4 N5 . . 127.97(13) y
N3 C4 S1 . . 119.57(11) ?
N5 C4 S1 . . 112.46(10) ?
C4 N5 C6 . . 115.19(12) y
N4 C6 N5 . . 119.77(13) ?
N4 C6 N1 . . 119.64(13) ?
N5 C6 N1 . . 120.59(13) y
C2 N2 S2 . . 117.22(10) y
C4 S1 C7 . . 102.30(8) ?
O1 S2 O2 . . 116.23(7) ?
O1 S2 N2 . . 114.00(7) ?
O2 S2 N2 . . 104.44(6) ?
O1 S2 C8 . . 107.80(7) ?
O2 S2 C8 . . 105.75(7) ?
N2 S2 C8 . . 108.09(7) ?
C13 C8 C9 . . 121.62(15) ?
C13 C8 S2 . . 118.46(12) ?
C9 C8 S2 . . 119.86(13) ?
C10 C9 C8 . . 118.34(17) ?
C11 C10 C9 . . 120.54(17) ?
C12 C11 C10 . . 120.59(17) ?
C11 C12 C13 . . 119.80(18) ?
C8 C13 C12 . . 119.11(16) ?
C6 N1 H01 . . 119.8(14) ?
C2 N1 H01 . . 119.8(14) ?
C6 N4 H04A . . 116.2(14) ?
C6 N4 H04B . . 118.6(14) ?
H04A N4 H04B . . 123(2) ?
S1 C7 H7A . . 109.5 ?
S1 C7 H7B . . 109.5 ?
H7A C7 H7B . . 109.5 ?
S1 C7 H7C . . 109.5 ?
H7A C7 H7C . . 109.5 ?
H7B C7 H7C . . 109.5 ?
C10 C9 H9 . . 120.8 ?
C8 C9 H9 . . 120.8 ?
C11 C10 H10 . . 119.7 ?
C9 C10 H10 . . 119.7 ?
C12 C11 H11 . . 119.7 ?
C10 C11 H11 . . 119.7 ?
C11 C12 H12 . . 120.1 ?
C13 C12 H12 . . 120.1 ?
C8 C13 H13 . . 120.4 ?
C12 C13 H13 . . 120.4 ?

loop_
_geom_bond_atom_site_label_1
_geom_bond_atom_site_label_2
_geom_bond_site_symmetry_2
_geom_bond_distance
_geom_bond_publ_flag
N1 C6 . 1.3637(18) y
N1 C2 . 1.3725(18) y
C2 N2 . 1.3326(18) y
C2 N3 . 1.3410(19) y
N3 C4 . 1.3270(18) y
C4 N5 . 1.3379(19) y
C4 S1 . 1.7451(15) y
N5 C6 . 1.3398(19) y
C6 N4 . 1.3144(19) y
N2 S2 . 1.6279(13) y
S1 C7 . 1.8017(17) ?
S2 O1 . 1.4309(12) ?
S2 O2 . 1.4512(11) ?
S2 C8 . 1.7737(16) ?
C8 C13 . 1.389(2) ?
C8 C9 . 1.390(2) ?
C9 C10 . 1.389(3) ?
C10 C11 . 1.385(3) ?
C11 C12 . 1.382(3) ?
C12 C13 . 1.389(2) ?
N1 H01 . 0.86(2) ?
N4 H04A . 0.87(2) ?
N4 H04B . 0.83(2) ?
C7 H7A . 0.9800 ?
C7 H7B . 0.9800 ?
C7 H7C . 0.9800 ?
C9 H9 . 0.9500 ?
C10 H10 . 0.9500 ?
C11 H11 . 0.9500 ?
C12 H12 . 0.9500 ?
C13 H13 . 0.9500 ?

loop_
_geom_hbond_atom_site_label_D
_geom_hbond_atom_site_label_H
_geom_hbond_atom_site_label_A
_geom_hbond_site_symmetry_A
_geom_hbond_distance_DH
_geom_hbond_distance_HA
_geom_hbond_distance_DA
_geom_hbond_angle_DHA
_geom_hbond_publ_flag
N1 H01 N2 3_656 0.86(2) 2.11(2) 2.9701(18) 178(2) yes
N4 H04A N5 3_566 0.87(2) 2.06(2) 2.9245(18) 177(2) yes
N4 H04B O2 3_656 0.83(2) 1.97(2) 2.7912(18) 166(2) yes
C7 H7C O2 1_565 0.98 2.63 3.445(2) 140.4 yes

loop_
_geom_torsion_atom_site_label_1
_geom_torsion_atom_site_label_2
_geom_torsion_atom_site_label_3
_geom_torsion_atom_site_label_4
_geom_torsion_site_symmetry_1
_geom_torsion_site_symmetry_2
_geom_torsion_site_symmetry_3
_geom_torsion_site_symmetry_4
_geom_torsion
_geom_torsion_publ_flag
C6 N1 C2 N2 . . . . -168.87(13) ?
C6 N1 C2 N3 . . . . 10.2(2) ?
N2 C2 N3 C4 . . . . 174.90(14) ?
N1 C2 N3 C4 . . . . -4.1(2) ?
C2 N3 C4 N5 . . . . -2.5(2) ?
C2 N3 C4 S1 . . . . 177.57(10) ?
N3 C4 N5 C6 . . . . 2.6(2) ?
S1 C4 N5 C6 . . . . -177.41(11) ?
C4 N5 C6 N4 . . . . -176.47(13) ?
C4 N5 C6 N1 . . . . 3.8(2) ?
C2 N1 C6 N4 . . . . 170.22(14) ?
C2 N1 C6 N5 . . . . -10.1(2) ?
N3 C2 N2 S2 . . . . -0.3(2) y
N1 C2 N2 S2 . . . . 178.74(10) ?
N3 C4 S1 C7 . . . . -6.77(14) y
N5 C4 S1 C7 . . . . 173.26(12) ?
C2 N2 S2 O1 . . . . 60.06(13) ?
C2 N2 S2 O2 . . . . -172.04(11) ?
C2 N2 S2 C8 . . . . -59.77(13) ?
O1 S2 C8 C13 . . . . 7.00(14) y
O2 S2 C8 C13 . . . . -117.95(13) ?
N2 S2 C8 C13 . . . . 130.67(12) ?
O1 S2 C8 C9 . . . . -175.82(12) ?
O2 S2 C8 C9 . . . . 59.23(14) ?
N2 S2 C8 C9 . . . . -52.15(14) ?
C13 C8 C9 C10 . . . . 0.4(2) ?
S2 C8 C9 C10 . . . . -176.69(13) ?
C8 C9 C10 C11 . . . . -0.3(3) ?
C9 C10 C11 C12 . . . . -0.1(3) ?
C10 C11 C12 C13 . . . . 0.3(3) ?
C9 C8 C13 C12 . . . . -0.2(2) ?
S2 C8 C13 C12 . . . . 176.96(13) ?
C11 C12 C13 C8 . . . . -0.2(3) ?
